data_7232215
loop_
_publ_author_name
'Fellowes, Thomas'
'White, Jonathan M.'

_publ_section_title
;
 New insights into chalcogen bonding provided by co-crystal structures of
 benzisoselenazolinone derivatives and nitrogen bases
;
_journal_issue 10
_journal_name_full CrystEngComm
_journal_page_first 1539
_journal_paper_doi 10.1039/C8CE01853G
_journal_volume 21
_journal_year 2019
_chemical_formula_sum 'C21 H21 N3 O Se'
_chemical_formula_weight 410.37
_space_group_crystal_system triclinic
_space_group_IT_number 2
_space_group_name_Hall '-P 1'
_space_group_name_H-M_alt 'P -1'
_symmetry_space_group_name_Hall '-P 1'
_symmetry_space_group_name_H-M 'P -1'
_atom_sites_solution_hydrogens geom
_audit_creation_method SHELXL-2016/6
_audit_update_record
;
2018-09-12 deposited with the CCDC.
2018-11-08 downloaded from the CCDC.
;
_cell_angle_alpha 78.710(3)
_cell_angle_beta 84.901(3)
_cell_angle_gamma 77.458(4)
_cell_formula_units_Z 4
_cell_length_a 9.6002(4)
_cell_length_b 10.2109(4)
_cell_length_c 19.8380(7)
_cell_measurement_reflns_used 6449
_cell_measurement_temperature 130.00(10)
_cell_measurement_theta_max 37.6540
_cell_measurement_theta_min 3.7420
_cell_volume 1859.33(13)
_computing_cell_refinement 'CrysAlisPro 1.171.38.43 (Rigaku OD, 2015)'
_computing_data_collection 'CrysAlisPro 1.171.38.43 (Rigaku OD, 2015)'
_computing_data_reduction 'CrysAlisPro 1.171.38.43 (Rigaku OD, 2015)'
_computing_structure_refinement 'SHELXL-2016/6 (Sheldrick, 2016)'
_diffrn_ambient_environment N~2~
_diffrn_ambient_temperature 130.00(10)
_diffrn_detector 'CCD plate'
_diffrn_detector_area_resol_mean 10.2273
_diffrn_detector_type Atlas
_diffrn_measured_fraction_theta_full 0.997
_diffrn_measured_fraction_theta_max 0.960
_diffrn_measurement_device 'four-circle diffractometer'
_diffrn_measurement_device_type 'SuperNova, Dual, Cu at zero, Atlas'
_diffrn_measurement_method '\w scans'
_diffrn_radiation_monochromator mirror
_diffrn_radiation_probe x-ray
_diffrn_radiation_type 'Mo K\a'
_diffrn_radiation_wavelength 0.71073
_diffrn_reflns_av_R_equivalents 0.0264
_diffrn_reflns_av_unetI/netI 0.0578
_diffrn_reflns_Laue_measured_fraction_full 0.997
_diffrn_reflns_Laue_measured_fraction_max 0.960
_diffrn_reflns_limit_h_max 17
_diffrn_reflns_limit_h_min -16
_diffrn_reflns_limit_k_max 17
_diffrn_reflns_limit_k_min -18
_diffrn_reflns_limit_l_max 30
_diffrn_reflns_limit_l_min -36
_diffrn_reflns_number 36541
_diffrn_reflns_point_group_measured_fraction_full 0.997
_diffrn_reflns_point_group_measured_fraction_max 0.960
_diffrn_reflns_theta_full 25.242
_diffrn_reflns_theta_max 40.953
_diffrn_reflns_theta_min 3.441
_diffrn_source 'micro-focus sealed X-ray tube'
_diffrn_source_type 'SuperNova (Mo) X-ray Source'
_exptl_absorpt_coefficient_mu 2.034
_exptl_absorpt_correction_T_max 0.689
_exptl_absorpt_correction_T_min 0.481
_exptl_absorpt_correction_type gaussian
_exptl_absorpt_process_details
;
CrysAlisPro 1.171.38.43 (Rigaku Oxford Diffraction, 2015)
Numerical absorption correction based on gaussian integration over
            a multifaceted crystal model
Empirical absorption correction using spherical harmonics,
 implemented in SCALE3 ABSPACK scaling algorithm.
;
_exptl_crystal_colour colourless
_exptl_crystal_density_diffrn 1.466
_exptl_crystal_description block
_exptl_crystal_F_000 840
_exptl_crystal_size_max 0.658
_exptl_crystal_size_mid 0.347
_exptl_crystal_size_min 0.272
_refine_diff_density_max 0.926
_refine_diff_density_min -1.500
_refine_diff_density_rms 0.108
_refine_ls_extinction_method none
_refine_ls_goodness_of_fit_ref 1.044
_refine_ls_hydrogen_treatment constr
_refine_ls_matrix_type full
_refine_ls_number_parameters 473
_refine_ls_number_reflns 23437
_refine_ls_number_restraints 0
_refine_ls_restrained_S_all 1.044
_refine_ls_R_factor_all 0.0903
_refine_ls_R_factor_gt 0.0448
_refine_ls_shift/su_max 0.001
_refine_ls_shift/su_mean 0.000
_refine_ls_structure_factor_coef Fsqd
_refine_ls_weighting_details 'w=1/[\s^2^(Fo^2^)+(0.0376P)^2^+0.6794P] where P=(Fo^2^+2Fc^2^)/3'
_refine_ls_weighting_scheme calc
_refine_ls_wR_factor_gt 0.0903
_refine_ls_wR_factor_ref 0.1120
_reflns_Friedel_coverage 0.000
_reflns_number_gt 15177
_reflns_number_total 23437
_reflns_threshold_expression 'I > 2\s(I)'
_cod_data_source_file c8ce01853g2.cif
_cod_data_source_block 1b-DMAP
_cod_depositor_comments 'Adding full bibliography for 7232209--7232217.cif.'
_cod_database_code 7232215
_shelx_shelxl_version_number 2016/6
_chemical_oxdiff_usercomment 'Benzyl-Ebselen with DMAP from Ether Toluene'
_shelx_space_group_comment
;
The symmetry employed for this shelxl refinement is uniquely defined
by the following loop, which should always be used as a source of
symmetry information in preference to the above space-group names.
They are only intended as comments.
;
_oxdiff_exptl_absorpt_empirical_full_min 0.698
_oxdiff_exptl_absorpt_empirical_full_max 1.446
_oxdiff_exptl_absorpt_empirical_details
;
Empirical correction (ABSPACK) includes:
- Absorption correction using spherical harmonics
- Frame scaling
;

loop_
_space_group_symop_operation_xyz
'x, y, z'
'-x, -y, -z'

loop_
_atom_site_label
_atom_site_type_symbol
_atom_site_fract_x
_atom_site_fract_y
_atom_site_fract_z
_atom_site_U_iso_or_equiv
_atom_site_adp_type
_atom_site_occupancy
_atom_site_site_symmetry_order
_atom_site_calc_flag
_atom_site_refinement_flags_posn
_atom_site_refinement_flags_adp
Se1A Se 0.21998(2) -0.04524(2) 0.51890(2) 0.01947(3) Uani 1 1 d . .
Se1 Se 0.31812(2) 0.74282(2) 0.03474(2) 0.02065(4) Uani 1 1 d . .
O1A O 0.01705(13) 0.31024(12) 0.57086(6) 0.0257(2) Uani 1 1 d . .
N2A N 0.37448(15) -0.19098(13) 0.44743(7) 0.0222(2) Uani 1 1 d . .
N1A N 0.10518(15) 0.08176(13) 0.57137(6) 0.0207(2) Uani 1 1 d . .
O1 O 0.35862(16) 0.52513(14) 0.22630(7) 0.0375(3) Uani 1 1 d . .
C19A C 0.51604(18) -0.22338(16) 0.45684(8) 0.0241(3) Uani 1 1 d . .
H19A H 0.556339 -0.162666 0.476067 0.029 Uiso 1 1 calc R U
N3A N 0.63417(14) -0.54597(13) 0.39433(7) 0.0223(2) Uani 1 1 d . .
N2 N 0.26302(16) 0.95273(15) -0.04883(7) 0.0249(3) Uani 1 1 d . .
N1 N 0.36102(17) 0.58799(13) 0.10839(8) 0.0271(3) Uani 1 1 d . .
N3 N 0.19060(16) 1.29743(16) -0.20552(8) 0.0291(3) Uani 1 1 d . .
C18A C 0.60606(17) -0.33851(15) 0.44047(8) 0.0215(3) Uani 1 1 d . .
H18A H 0.705042 -0.355341 0.448408 0.026 Uiso 1 1 calc R U
C16 C 0.10783(17) 1.10749(16) -0.13131(8) 0.0225(3) Uani 1 1 d . .
H16 H 0.017144 1.131786 -0.151105 0.027 Uiso 1 1 calc R U
C1 C 0.28499(15) 0.84463(14) 0.10713(7) 0.0176(2) Uani 1 1 d . .
C6 C 0.24606(17) 0.98597(15) 0.10155(8) 0.0214(3) Uani 1 1 d . .
H6 H 0.234337 1.043291 0.057664 0.026 Uiso 1 1 calc R U
C2A C 0.14251(15) 0.23086(14) 0.47072(7) 0.0176(2) Uani 1 1 d . .
C2 C 0.30333(16) 0.76121(16) 0.17182(7) 0.0208(3) Uani 1 1 d . .
C9A C 0.17167(17) -0.02550(15) 0.69020(7) 0.0215(3) Uani 1 1 d . .
C7A C 0.08094(16) 0.21507(15) 0.54230(8) 0.0192(2) Uani 1 1 d . .
C8A C 0.05334(18) 0.03257(17) 0.64062(8) 0.0235(3) Uani 1 1 d . .
H8A1 H -0.000949 -0.038845 0.639182 0.028 Uiso 1 1 calc R U
H8A2 H -0.013151 0.108746 0.657920 0.028 Uiso 1 1 calc R U
C19 C 0.36432(19) 1.02485(19) -0.07242(8) 0.0264(3) Uani 1 1 d . .
H19 H 0.454890 0.995058 -0.052582 0.032 Uiso 1 1 calc R U
C15 C 0.13750(18) 0.99663(17) -0.07921(8) 0.0243(3) Uani 1 1 d . .
H15 H 0.063934 0.947391 -0.063498 0.029 Uiso 1 1 calc R U
C18 C 0.34584(18) 1.13875(19) -0.12328(8) 0.0260(3) Uani 1 1 d . .
H18 H 0.421523 1.186184 -0.136945 0.031 Uiso 1 1 calc R U
C6A C 0.28161(18) 0.11635(16) 0.38323(8) 0.0220(3) Uani 1 1 d . .
H6A H 0.334409 0.035678 0.368799 0.026 Uiso 1 1 calc R U
C17A C 0.55077(16) -0.43128(14) 0.41188(7) 0.0177(2) Uani 1 1 d . .
C15A C 0.32130(16) -0.28015(15) 0.42073(8) 0.0202(2) Uani 1 1 d . .
H15A H 0.221548 -0.260606 0.414214 0.024 Uiso 1 1 calc R U
C3A C 0.13034(16) 0.35681(15) 0.42624(8) 0.0214(3) Uani 1 1 d . .
H3A H 0.080919 0.438177 0.441130 0.026 Uiso 1 1 calc R U
C17 C 0.21357(17) 1.18525(16) -0.15527(7) 0.0217(3) Uani 1 1 d . .
C5A C 0.26705(19) 0.24154(17) 0.33907(8) 0.0248(3) Uani 1 1 d . .
H5A H 0.309215 0.246024 0.293719 0.030 Uiso 1 1 calc R U
C8 C 0.3836(2) 0.44931(17) 0.09524(12) 0.0367(4) Uani 1 1 d . .
H8A H 0.429675 0.385027 0.134946 0.044 Uiso 1 1 calc R U
H8B H 0.449277 0.440867 0.054198 0.044 Uiso 1 1 calc R U
C16A C 0.40179(16) -0.39787(15) 0.40222(8) 0.0196(2) Uani 1 1 d . .
H16A H 0.357841 -0.456231 0.383134 0.024 Uiso 1 1 calc R U
C7 C 0.34383(18) 0.61304(16) 0.17318(9) 0.0255(3) Uani 1 1 d . .
C5 C 0.2247(2) 1.04157(18) 0.16086(9) 0.0279(3) Uani 1 1 d . .
H5 H 0.198502 1.137790 0.157371 0.033 Uiso 1 1 calc R U
C4A C 0.19147(18) 0.36107(17) 0.36014(9) 0.0251(3) Uani 1 1 d . .
H4A H 0.181975 0.445619 0.328986 0.030 Uiso 1 1 calc R U
C10A C 0.1644(2) -0.13920(18) 0.74107(9) 0.0300(3) Uani 1 1 d . .
H10A H 0.085079 -0.182226 0.744514 0.036 Uiso 1 1 calc R U
C9 C 0.2453(2) 0.41049(16) 0.08350(10) 0.0324(4) Uani 1 1 d . .
C21A C 0.78609(17) -0.58014(17) 0.40701(9) 0.0261(3) Uani 1 1 d . .
H21A H 0.829620 -0.502037 0.386883 0.039 Uiso 1 1 calc R U
H21B H 0.832077 -0.658889 0.385955 0.039 Uiso 1 1 calc R U
H21C H 0.798793 -0.602480 0.456711 0.039 Uiso 1 1 calc R U
C14A C 0.28839(19) 0.03602(18) 0.68650(8) 0.0259(3) Uani 1 1 d . .
H14A H 0.294339 0.114068 0.652176 0.031 Uiso 1 1 calc R U
C4 C 0.2412(2) 0.9585(2) 0.22572(9) 0.0307(4) Uani 1 1 d . .
H4 H 0.225334 0.998099 0.265987 0.037 Uiso 1 1 calc R U
C20A C 0.57163(19) -0.63968(16) 0.36595(9) 0.0258(3) Uani 1 1 d . .
H20A H 0.503732 -0.677327 0.400118 0.039 Uiso 1 1 calc R U
H20B H 0.647338 -0.714068 0.354085 0.039 Uiso 1 1 calc R U
H20C H 0.521660 -0.590815 0.324509 0.039 Uiso 1 1 calc R U
C3 C 0.28049(19) 0.8187(2) 0.23110(8) 0.0275(3) Uani 1 1 d . .
H3 H 0.291972 0.761803 0.275096 0.033 Uiso 1 1 calc R U
C1A C 0.21710(16) 0.11156(14) 0.44920(7) 0.0180(2) Uani 1 1 d . .
C12A C 0.3889(2) -0.1288(2) 0.78277(10) 0.0365(4) Uani 1 1 d . .
H12A H 0.462985 -0.164039 0.814152 0.044 Uiso 1 1 calc R U
C10 C 0.2303(3) 0.35438(18) 0.02671(10) 0.0416(5) Uani 1 1 d . .
H10 H 0.308514 0.338944 -0.005638 0.050 Uiso 1 1 calc R U
C14 C 0.1290(2) 0.43155(19) 0.13022(11) 0.0345(4) Uani 1 1 d . .
H14 H 0.137765 0.468904 0.169523 0.041 Uiso 1 1 calc R U
C13A C 0.3965(2) -0.0153(2) 0.73246(10) 0.0325(4) Uani 1 1 d . .
H13A H 0.475848 0.027535 0.729342 0.039 Uiso 1 1 calc R U
C20 C 0.0644(2) 1.3321(2) -0.24608(10) 0.0342(4) Uani 1 1 d . .
H20D H 0.077848 1.275085 -0.281491 0.051 Uiso 1 1 calc R U
H20E H 0.049484 1.428419 -0.268093 0.051 Uiso 1 1 calc R U
H20F H -0.019180 1.316130 -0.215975 0.051 Uiso 1 1 calc R U
C11A C 0.2735(3) -0.1902(2) 0.78705(10) 0.0381(5) Uani 1 1 d . .
H11A H 0.267991 -0.267975 0.821612 0.046 Uiso 1 1 calc R U
C21 C 0.3052(2) 1.3703(2) -0.22985(11) 0.0403(5) Uani 1 1 d . .
H21D H 0.345764 1.390942 -0.190477 0.060 Uiso 1 1 calc R U
H21E H 0.267181 1.455526 -0.260800 0.060 Uiso 1 1 calc R U
H21F H 0.379809 1.313466 -0.254643 0.060 Uiso 1 1 calc R U
C13 C 0.0009(3) 0.3988(2) 0.12014(13) 0.0409(5) Uani 1 1 d . .
H13 H -0.077635 0.414214 0.152287 0.049 Uiso 1 1 calc R U
C11 C 0.1021(3) 0.3208(2) 0.01704(12) 0.0483(6) Uani 1 1 d . .
H11 H 0.093271 0.281896 -0.021717 0.058 Uiso 1 1 calc R U
C12 C -0.0131(3) 0.3436(2) 0.06329(13) 0.0455(5) Uani 1 1 d . .
H12 H -0.101160 0.321491 0.056126 0.055 Uiso 1 1 calc R U

loop_
_atom_site_aniso_label
_atom_site_aniso_U_11
_atom_site_aniso_U_22
_atom_site_aniso_U_33
_atom_site_aniso_U_23
_atom_site_aniso_U_13
_atom_site_aniso_U_12
Se1A 0.02338(8) 0.01564(6) 0.01839(6) -0.00258(5) -0.00068(5) -0.00241(5)
Se1 0.02385(8) 0.01859(6) 0.01922(7) -0.00316(5) 0.00138(5) -0.00492(5)
O1A 0.0226(6) 0.0218(5) 0.0322(6) -0.0095(4) 0.0026(4) -0.0011(4)
N2A 0.0234(6) 0.0195(5) 0.0237(6) -0.0044(4) -0.0011(4) -0.0038(4)
N1A 0.0226(6) 0.0195(5) 0.0185(5) -0.0030(4) 0.0004(4) -0.0018(4)
O1 0.0406(8) 0.0316(6) 0.0339(7) 0.0161(5) -0.0102(6) -0.0099(6)
C19A 0.0255(8) 0.0221(6) 0.0269(7) -0.0057(5) -0.0034(5) -0.0077(5)
N3A 0.0183(6) 0.0194(5) 0.0288(6) -0.0046(5) -0.0035(5) -0.0018(4)
N2 0.0269(7) 0.0300(6) 0.0184(5) -0.0003(5) -0.0019(5) -0.0104(5)
N1 0.0305(8) 0.0159(5) 0.0314(7) 0.0006(5) 0.0019(5) -0.0029(5)
N3 0.0243(7) 0.0340(7) 0.0262(6) 0.0056(5) -0.0020(5) -0.0096(6)
C18A 0.0185(7) 0.0213(6) 0.0255(7) -0.0030(5) -0.0029(5) -0.0062(5)
C16 0.0191(7) 0.0260(7) 0.0236(7) -0.0041(5) -0.0007(5) -0.0077(5)
C1 0.0155(6) 0.0191(5) 0.0178(5) -0.0009(4) -0.0002(4) -0.0052(4)
C6 0.0217(7) 0.0191(6) 0.0232(6) -0.0029(5) 0.0001(5) -0.0053(5)
C2A 0.0148(6) 0.0170(5) 0.0212(6) -0.0031(4) -0.0035(4) -0.0032(4)
C2 0.0182(6) 0.0251(6) 0.0190(6) 0.0016(5) -0.0023(5) -0.0084(5)
C9A 0.0230(7) 0.0211(6) 0.0181(6) -0.0032(5) 0.0039(5) -0.0014(5)
C7A 0.0151(6) 0.0194(5) 0.0229(6) -0.0042(5) -0.0023(4) -0.0024(4)
C8A 0.0215(7) 0.0262(7) 0.0213(6) -0.0026(5) 0.0017(5) -0.0045(5)
C19 0.0240(8) 0.0367(8) 0.0187(6) 0.0018(6) -0.0053(5) -0.0110(6)
C15 0.0243(8) 0.0270(7) 0.0233(7) -0.0028(5) 0.0005(5) -0.0111(6)
C18 0.0223(7) 0.0366(8) 0.0200(6) 0.0025(6) -0.0016(5) -0.0145(6)
C6A 0.0252(7) 0.0227(6) 0.0188(6) -0.0044(5) -0.0010(5) -0.0057(5)
C17A 0.0180(6) 0.0178(5) 0.0168(5) -0.0004(4) -0.0015(4) -0.0046(4)
C15A 0.0179(6) 0.0206(6) 0.0210(6) -0.0031(5) -0.0012(5) -0.0019(5)
C3A 0.0174(6) 0.0179(5) 0.0285(7) -0.0013(5) -0.0055(5) -0.0035(5)
C17 0.0212(7) 0.0267(7) 0.0177(6) -0.0023(5) 0.0009(5) -0.0080(5)
C5A 0.0279(8) 0.0269(7) 0.0194(6) 0.0002(5) -0.0033(5) -0.0080(6)
C8 0.0361(10) 0.0179(6) 0.0515(11) -0.0055(7) 0.0104(8) -0.0011(6)
C16A 0.0181(6) 0.0187(5) 0.0224(6) -0.0035(5) -0.0027(5) -0.0040(5)
C7 0.0217(7) 0.0235(6) 0.0279(7) 0.0066(6) -0.0045(5) -0.0063(5)
C5 0.0281(8) 0.0279(7) 0.0313(8) -0.0117(6) 0.0027(6) -0.0094(6)
C4A 0.0242(8) 0.0235(6) 0.0259(7) 0.0041(5) -0.0050(5) -0.0077(6)
C10A 0.0364(10) 0.0243(7) 0.0263(7) 0.0009(6) 0.0019(6) -0.0059(6)
C9 0.0458(11) 0.0140(6) 0.0355(9) -0.0049(6) 0.0064(8) -0.0053(6)
C21A 0.0184(7) 0.0258(7) 0.0302(8) 0.0000(6) -0.0020(5) -0.0001(5)
C14A 0.0246(8) 0.0291(7) 0.0222(7) -0.0012(6) 0.0009(5) -0.0051(6)
C4 0.0303(9) 0.0429(10) 0.0254(7) -0.0142(7) 0.0033(6) -0.0162(7)
C20A 0.0288(8) 0.0196(6) 0.0288(7) -0.0068(5) -0.0045(6) -0.0010(5)
C3 0.0270(8) 0.0396(9) 0.0182(6) -0.0017(6) -0.0023(5) -0.0144(7)
C1A 0.0180(6) 0.0174(5) 0.0192(6) -0.0031(4) -0.0028(4) -0.0047(4)
C12A 0.0357(10) 0.0386(10) 0.0285(8) -0.0064(7) -0.0082(7) 0.0098(8)
C10 0.0717(16) 0.0183(7) 0.0322(9) -0.0049(6) 0.0064(9) -0.0070(8)
C14 0.0408(11) 0.0259(7) 0.0404(10) -0.0135(7) 0.0060(8) -0.0110(7)
C13A 0.0235(8) 0.0440(10) 0.0298(8) -0.0090(7) -0.0017(6) -0.0043(7)
C20 0.0280(9) 0.0388(9) 0.0307(8) 0.0018(7) -0.0057(7) -0.0012(7)
C11A 0.0495(13) 0.0289(8) 0.0279(8) 0.0046(7) -0.0037(8) 0.0015(8)
C21 0.0356(11) 0.0423(10) 0.0385(10) 0.0122(8) 0.0005(8) -0.0167(9)
C13 0.0438(12) 0.0292(9) 0.0538(13) -0.0121(9) 0.0009(9) -0.0134(8)
C11 0.090(2) 0.0212(8) 0.0357(10) -0.0047(7) -0.0144(11) -0.0104(10)
C12 0.0613(16) 0.0229(8) 0.0568(14) -0.0045(8) -0.0189(11) -0.0142(9)

loop_
_atom_type_symbol
_atom_type_description
_atom_type_scat_dispersion_real
_atom_type_scat_dispersion_imag
_atom_type_scat_source
C C 0.0033 0.0016 'International Tables Vol C Tables 4.2.6.8 and 6.1.1.4'
H H 0.0000 0.0000 'International Tables Vol C Tables 4.2.6.8 and 6.1.1.4'
N N 0.0061 0.0033 'International Tables Vol C Tables 4.2.6.8 and 6.1.1.4'
O O 0.0106 0.0060 'International Tables Vol C Tables 4.2.6.8 and 6.1.1.4'
Se Se -0.0929 2.2259 'International Tables Vol C Tables 4.2.6.8 and 6.1.1.4'

loop_
_geom_angle_atom_site_label_1
_geom_angle_atom_site_label_2
_geom_angle_atom_site_label_3
_geom_angle
C1A Se1A N1A 83.94(6)
C1 Se1 N1 83.89(6)
C15A N2A C19A 116.01(13)
C7A N1A C8A 122.88(13)
C7A N1A Se1A 117.52(10)
C8A N1A Se1A 119.55(10)
N2A C19A C18A 124.37(15)
N2A C19A H19A 117.8
C18A C19A H19A 117.8
C17A N3A C20A 120.33(13)
C17A N3A C21A 120.30(14)
C20A N3A C21A 119.29(13)
C19 N2 C15 115.90(14)
C7 N1 C8 121.00(14)
C7 N1 Se1 117.13(11)
C8 N1 Se1 120.82(13)
C17 N3 C20 121.49(15)
C17 N3 C21 120.04(16)
C20 N3 C21 117.27(15)
C19A C18A C17A 119.69(15)
C19A C18A H18A 120.2
C17A C18A H18A 120.2
C15 C16 C17 119.41(15)
C15 C16 H16 120.3
C17 C16 H16 120.3
C6 C1 C2 120.07(14)
C6 C1 Se1 127.58(11)
C2 C1 Se1 112.35(11)
C5 C6 C1 119.08(14)
C5 C6 H6 120.5
C1 C6 H6 120.5
C1A C2A C3A 120.52(14)
C1A C2A C7A 116.23(12)
C3A C2A C7A 123.24(13)
C3 C2 C1 120.15(15)
C3 C2 C7 123.21(14)
C1 C2 C7 116.62(14)
C14A C9A C10A 118.82(16)
C14A C9A C8A 120.28(14)
C10A C9A C8A 120.89(16)
O1A C7A N1A 125.44(14)
O1A C7A C2A 124.96(13)
N1A C7A C2A 109.60(12)
N1A C8A C9A 113.16(13)
N1A C8A H8A1 108.9
C9A C8A H8A1 108.9
N1A C8A H8A2 108.9
C9A C8A H8A2 108.9
H8A1 C8A H8A2 107.8
N2 C19 C18 124.40(16)
N2 C19 H19 117.8
C18 C19 H19 117.8
N2 C15 C16 124.75(15)
N2 C15 H15 117.6
C16 C15 H15 117.6
C19 C18 C17 119.75(15)
C19 C18 H18 120.1
C17 C18 H18 120.1
C5A C6A C1A 118.56(15)
C5A C6A H6A 120.7
C1A C6A H6A 120.7
N3A C17A C18A 122.41(14)
N3A C17A C16A 121.49(14)
C18A C17A C16A 116.10(13)
N2A C15A C16A 124.36(15)
N2A C15A H15A 117.8
C16A C15A H15A 117.8
C4A C3A C2A 118.94(14)
C4A C3A H3A 120.5
C2A C3A H3A 120.5
N3 C17 C16 122.54(15)
N3 C17 C18 121.69(15)
C16 C17 C18 115.76(14)
C6A C5A C4A 121.17(15)
C6A C5A H5A 119.4
C4A C5A H5A 119.4
N1 C8 C9 112.22(15)
N1 C8 H8A 109.2
C9 C8 H8A 109.2
N1 C8 H8B 109.2
C9 C8 H8B 109.2
H8A C8 H8B 107.9
C15A C16A C17A 119.47(14)
C15A C16A H16A 120.3
C17A C16A H16A 120.3
O1 C7 N1 125.43(17)
O1 C7 C2 124.67(17)
N1 C7 C2 109.89(13)
C6 C5 C4 121.08(16)
C6 C5 H5 119.5
C4 C5 H5 119.5
C3A C4A C5A 120.28(14)
C3A C4A H4A 119.9
C5A C4A H4A 119.9
C9A C10A C11A 120.14(19)
C9A C10A H10A 119.9
C11A C10A H10A 119.9
C10 C9 C14 118.5(2)
C10 C9 C8 121.70(19)
C14 C9 C8 119.77(18)
N3A C21A H21A 109.5
N3A C21A H21B 109.5
H21A C21A H21B 109.5
N3A C21A H21C 109.5
H21A C21A H21C 109.5
H21B C21A H21C 109.5
C13A C14A C9A 120.69(16)
C13A C14A H14A 119.7
C9A C14A H14A 119.7
C3 C4 C5 119.74(16)
C3 C4 H4 120.1
C5 C4 H4 120.1
N3A C20A H20A 109.5
N3A C20A H20B 109.5
H20A C20A H20B 109.5
N3A C20A H20C 109.5
H20A C20A H20C 109.5
H20B C20A H20C 109.5
C4 C3 C2 119.87(15)
C4 C3 H3 120.1
C2 C3 H3 120.1
C6A C1A C2A 120.50(13)
C6A C1A Se1A 126.96(11)
C2A C1A Se1A 112.53(10)
C11A C12A C13A 119.56(18)
C11A C12A H12A 120.2
C13A C12A H12A 120.2
C11 C10 C9 120.4(2)
C11 C10 H10 119.8
C9 C10 H10 119.8
C13 C14 C9 120.9(2)
C13 C14 H14 119.6
C9 C14 H14 119.6
C12A C13A C14A 120.22(19)
C12A C13A H13A 119.9
C14A C13A H13A 119.9
N3 C20 H20D 109.5
N3 C20 H20E 109.5
H20D C20 H20E 109.5
N3 C20 H20F 109.5
H20D C20 H20F 109.5
H20E C20 H20F 109.5
C12A C11A C10A 120.58(18)
C12A C11A H11A 119.7
C10A C11A H11A 119.7
N3 C21 H21D 109.5
N3 C21 H21E 109.5
H21D C21 H21E 109.5
N3 C21 H21F 109.5
H21D C21 H21F 109.5
H21E C21 H21F 109.5
C14 C13 C12 120.2(2)
C14 C13 H13 119.9
C12 C13 H13 119.9
C12 C11 C10 120.6(2)
C12 C11 H11 119.7
C10 C11 H11 119.7
C11 C12 C13 119.5(2)
C11 C12 H12 120.3
C13 C12 H12 120.3

loop_
_geom_bond_atom_site_label_1
_geom_bond_atom_site_label_2
_geom_bond_distance
Se1A C1A 1.8966(14)
Se1A N1A 1.9192(13)
Se1 C1 1.8984(15)
Se1 N1 1.9297(13)
O1A C7A 1.2395(18)
N2A C15A 1.345(2)
N2A C19A 1.348(2)
N1A C7A 1.3486(19)
N1A C8A 1.4506(19)
O1 C7 1.2398(19)
C19A C18A 1.376(2)
C19A H19A 0.9500
N3A C17A 1.3552(19)
N3A C20A 1.454(2)
N3A C21A 1.457(2)
N2 C19 1.342(2)
N2 C15 1.343(2)
N1 C7 1.348(2)
N1 C8 1.457(2)
N3 C17 1.355(2)
N3 C20 1.455(2)
N3 C21 1.455(2)
C18A C17A 1.408(2)
C18A H18A 0.9500
C16 C15 1.373(2)
C16 C17 1.415(2)
C16 H16 0.9500
C1 C6 1.395(2)
C1 C2 1.397(2)
C6 C5 1.384(2)
C6 H6 0.9500
C2A C1A 1.396(2)
C2A C3A 1.398(2)
C2A C7A 1.481(2)
C2 C3 1.394(2)
C2 C7 1.474(2)
C9A C14A 1.389(2)
C9A C10A 1.391(2)
C9A C8A 1.512(2)
C8A H8A1 0.9900
C8A H8A2 0.9900
C19 C18 1.373(2)
C19 H19 0.9500
C15 H15 0.9500
C18 C17 1.416(2)
C18 H18 0.9500
C6A C5A 1.388(2)
C6A C1A 1.394(2)
C6A H6A 0.9500
C17A C16A 1.418(2)
C15A C16A 1.377(2)
C15A H15A 0.9500
C3A C4A 1.385(2)
C3A H3A 0.9500
C5A C4A 1.397(2)
C5A H5A 0.9500
C8 C9 1.515(3)
C8 H8A 0.9900
C8 H8B 0.9900
C16A H16A 0.9500
C5 C4 1.397(3)
C5 H5 0.9500
C4A H4A 0.9500
C10A C11A 1.395(3)
C10A H10A 0.9500
C9 C10 1.391(3)
C9 C14 1.394(3)
C21A H21A 0.9800
C21A H21B 0.9800
C21A H21C 0.9800
C14A C13A 1.388(3)
C14A H14A 0.9500
C4 C3 1.380(3)
C4 H4 0.9500
C20A H20A 0.9800
C20A H20B 0.9800
C20A H20C 0.9800
C3 H3 0.9500
C12A C11A 1.376(3)
C12A C13A 1.383(3)
C12A H12A 0.9500
C10 C11 1.386(4)
C10 H10 0.9500
C14 C13 1.383(3)
C14 H14 0.9500
C13A H13A 0.9500
C20 H20D 0.9800
C20 H20E 0.9800
C20 H20F 0.9800
C11A H11A 0.9500
C21 H21D 0.9800
C21 H21E 0.9800
C21 H21F 0.9800
C13 C12 1.384(3)
C13 H13 0.9500
C11 C12 1.382(4)
C11 H11 0.9500
C12 H12 0.9500

loop_
_geom_torsion_atom_site_label_1
_geom_torsion_atom_site_label_2
_geom_torsion_atom_site_label_3
_geom_torsion_atom_site_label_4
_geom_torsion
C15A N2A C19A C18A 0.6(2)
N2A C19A C18A C17A 0.0(2)
N1 Se1 C1 C6 178.64(15)
N1 Se1 C1 C2 -1.59(11)
C2 C1 C6 C5 -0.6(2)
Se1 C1 C6 C5 179.13(13)
C6 C1 C2 C3 1.1(2)
Se1 C1 C2 C3 -178.72(12)
C6 C1 C2 C7 179.73(14)
Se1 C1 C2 C7 -0.06(18)
C8A N1A C7A O1A 2.3(3)
Se1A N1A C7A O1A -175.16(13)
C8A N1A C7A C2A -177.71(14)
Se1A N1A C7A C2A 4.80(17)
C1A C2A C7A O1A 176.71(15)
C3A C2A C7A O1A -2.4(2)
C1A C2A C7A N1A -3.26(19)
C3A C2A C7A N1A 177.65(14)
C7A N1A C8A C9A -111.89(17)
Se1A N1A C8A C9A 65.55(17)
C14A C9A C8A N1A 38.8(2)
C10A C9A C8A N1A -142.62(15)
C15 N2 C19 C18 1.3(3)
C19 N2 C15 C16 0.0(3)
C17 C16 C15 N2 -1.3(3)
N2 C19 C18 C17 -1.3(3)
C20A N3A C17A C18A 179.05(14)
C21A N3A C17A C18A 2.2(2)
C20A N3A C17A C16A -1.1(2)
C21A N3A C17A C16A -177.89(13)
C19A C18A C17A N3A 179.61(14)
C19A C18A C17A C16A -0.3(2)
C19A N2A C15A C16A -1.0(2)
C1A C2A C3A C4A 1.0(2)
C7A C2A C3A C4A -179.91(15)
C20 N3 C17 C16 -10.5(3)
C21 N3 C17 C16 -177.67(18)
C20 N3 C17 C18 169.66(17)
C21 N3 C17 C18 2.5(3)
C15 C16 C17 N3 -178.62(16)
C15 C16 C17 C18 1.2(2)
C19 C18 C17 N3 179.79(17)
C19 C18 C17 C16 -0.1(2)
C1A C6A C5A C4A 1.0(3)
C7 N1 C8 C9 93.6(2)
Se1 N1 C8 C9 -74.30(19)
N2A C15A C16A C17A 0.7(2)
N3A C17A C16A C15A -179.91(14)
C18A C17A C16A C15A 0.0(2)
C8 N1 C7 O1 7.3(3)
Se1 N1 C7 O1 175.63(15)
C8 N1 C7 C2 -172.24(16)
Se1 N1 C7 C2 -3.86(19)
C3 C2 C7 O1 1.6(3)
C1 C2 C7 O1 -176.99(16)
C3 C2 C7 N1 -178.88(16)
C1 C2 C7 N1 2.5(2)
C1 C6 C5 C4 -0.2(3)
C2A C3A C4A C5A -1.6(2)
C6A C5A C4A C3A 0.6(3)
C14A C9A C10A C11A -0.4(3)
C8A C9A C10A C11A -179.01(16)
N1 C8 C9 C10 129.34(18)
N1 C8 C9 C14 -50.4(2)
C10A C9A C14A C13A 0.4(2)
C8A C9A C14A C13A 179.02(16)
C6 C5 C4 C3 0.6(3)
C5 C4 C3 C2 -0.1(3)
C1 C2 C3 C4 -0.7(3)
C7 C2 C3 C4 -179.27(16)
C5A C6A C1A C2A -1.5(2)
C5A C6A C1A Se1A 179.74(12)
C3A C2A C1A C6A 0.5(2)
C7A C2A C1A C6A -178.58(14)
C3A C2A C1A Se1A 179.44(11)
C7A C2A C1A Se1A 0.32(17)
N1A Se1A C1A C6A -179.41(15)
N1A Se1A C1A C2A 1.79(11)
C14 C9 C10 C11 0.2(3)
C8 C9 C10 C11 -179.49(17)
C10 C9 C14 C13 -0.7(3)
C8 C9 C14 C13 179.06(18)
C11A C12A C13A C14A -0.1(3)
C9A C14A C13A C12A -0.1(3)
C13A C12A C11A C10A 0.1(3)
C9A C10A C11A C12A 0.1(3)
C9 C14 C13 C12 0.4(3)
C9 C10 C11 C12 0.5(3)
C10 C11 C12 C13 -0.8(3)
C14 C13 C12 C11 0.4(3)
